data_7063084
loop_
_publ_author_name
'Das, Arindam'
'Dey, Sovan'
'Yadav, Ram Naresh'
'Dutta, Prajna'
'Dhiman, Shubham'
'Boruah, Palash Jyoti'
'Sarkar, Koushik'
'Sahu, Abhishek'
'Jana, Anupam'
'Paul, Amit Kumar'
'Hossain, Md. Firoj'

_publ_section_title
;
 Unleashing naphthopyranopyrimidine's anticancer potential: a deep
 eutectic solvent (DES) study
;
_journal_issue 17
_journal_name_full 'New Journal of Chemistry'
_journal_page_first 7566
_journal_page_last 7578
_journal_paper_doi 10.1039/D4NJ00796D
_journal_volume 48
_journal_year 2024
_chemical_formula_moiety 'C23 H17 N3 O5'
_chemical_formula_sum 'C23 H17 N3 O5'
_chemical_formula_weight 415.39
_chemical_name_systematic
8,10-dimethyl-12-(4-nitrophenyl)-7a,8,11a,12-tetrahydro-9H-benzo[5,6]chromeno[2,3-d]pyrimidine-9,11(10H)-dione
_space_group_crystal_system orthorhombic
_space_group_IT_number 61
_space_group_name_Hall '-P 2ac 2ab'
_space_group_name_H-M_alt 'P b c a'
_atom_sites_solution_hydrogens geom
_atom_sites_solution_primary iterative
_audit_creation_date 2023-04-12
_audit_creation_method
;
Olex2 1.5
(compiled 2023.03.06 svn.rbb2c1857 for OlexSys, GUI svn.r6748)
;
_audit_update_record
;
2023-08-08 deposited with the CCDC.	2024-03-11 downloaded from the CCDC.
;
_cell_angle_alpha 90
_cell_angle_beta 90
_cell_angle_gamma 90
_cell_formula_units_Z 8
_cell_length_a 9.31509(6)
_cell_length_b 19.69557(13)
_cell_length_c 20.17380(14)
_cell_measurement_reflns_used 32945
_cell_measurement_temperature 100.01(10)
_cell_measurement_theta_max 68.0230
_cell_measurement_theta_min 2.1730
_cell_volume 3701.21(4)
_computing_cell_refinement 'CrysAlisPro 1.171.42.58a (Rigaku OD, 2022)'
_computing_data_collection 'CrysAlisPro 1.171.42.58a (Rigaku OD, 2022)'
_computing_data_reduction 'CrysAlisPro 1.171.42.58a (Rigaku OD, 2022)'
_computing_molecular_graphics 'Olex2 1.5 (Dolomanov et al., 2009)'
_computing_publication_material 'Olex2 1.5 (Dolomanov et al., 2009)'
_computing_structure_refinement 'SHELXL 2018/3 (Sheldrick, 2015)'
_computing_structure_solution 'olex2.solve 1.5 (Bourhis et al., 2015)'
_diffrn_ambient_environment N~2~
_diffrn_ambient_temperature 100.01(10)
_diffrn_detector 'Hybrid Pixel Array Detector'
_diffrn_detector_area_resol_mean 10.0000
_diffrn_detector_type HyPix3000
_diffrn_measured_fraction_theta_full 0.999
_diffrn_measured_fraction_theta_max 0.998
_diffrn_measurement_details
;
List of Runs (angles in degrees, time in seconds):

  # Type    Start    End  Width  t~exp~   \w     \q     \k     \f   Frames
#--------------------------------------------------------------------------
  1  \w     44.00 127.00   0.50    0.20    --   96.67-145.00-120.00  166
  2  \w     41.00 100.00   0.50    0.20    --   41.08-138.00-150.00  118
  3  \w    -83.00 -14.00   0.50    0.20    --  -82.50  68.00-140.00  138
  4  \w    -65.00  27.00   0.50    0.20    --  -41.08  68.00-140.00  184
  5  \w    -68.00  28.00   0.50    0.20    --  -41.08  77.00 -22.00  192
  6  \w   -105.00 -14.00   0.50    0.20    --  -82.50  77.00  92.00  182
  7  \w    -47.00 -15.00   0.50    0.20    --  -82.50  42.00  90.00   64
  8  \w     14.00 110.00   0.50    0.20    --   41.08  77.00  92.00  192
  9  \w     70.00 165.00   0.50    0.20    --   96.67  77.00  92.00  190
 10  \w     70.00 165.00   0.50    0.20    --   96.67  77.00 120.00  190
 11  \w     70.00 165.00   0.50    0.20    --   96.67  77.00 -22.00  190
 12  \w     14.00 110.00   0.50    0.20    --   41.08  77.00 -90.00  192
 13  \w     17.00 109.00   0.50    0.20    --   41.08  68.00-140.00  184
 14  \w     73.00 165.00   0.50    0.20    --   96.67  68.00-180.00  184
 15  \w     73.00 165.00   0.50    0.20    --   96.67  68.00-140.00  184
 16  \w     82.00 167.00   0.50    0.20    --   96.67  25.00  30.00  170
 17  \w     82.00 167.00   0.50    0.20    --   96.67  25.00 -60.00  170
 18  \w     75.00 164.00   0.50    0.20    --   96.67  59.00  30.00  178
 19  \w     75.00 164.00   0.50    0.20    --   96.67  59.00  60.00  178
 20  \w     75.00 164.00   0.50    0.20    --   96.67  59.00 150.00  178
 21  \w     30.00  57.00   0.50    0.20    --   96.67 -50.00 120.00   54
 22  \w     29.00  83.00   0.50    0.20    --   96.67 -68.00  85.00  108
 23  \w     29.00  68.00   0.50    0.20    --   96.67 -59.00 120.00   78
 24  \w     29.00  68.00   0.50    0.20    --   96.67 -59.00  30.00   78
 25  \w     29.00  68.00   0.50    0.20    --   96.67 -59.00   0.00   78
 26  \w     28.00 105.00   0.50    0.20    --   96.67 -77.00 -33.00  154
 27  \w     28.00 105.00   0.50    0.20    --   96.67 -77.00-147.00  154
 28  \w     29.00  68.00   0.50    0.20    --   96.67 -59.00-150.00   78
 29  \w     29.00  68.00   0.50    0.20    --   96.67 -59.00-120.00   78
 30  \w     30.00  57.00   0.50    0.20    --   96.67 -50.00-120.00   54
 31  \w     30.00  57.00   0.50    0.20    --   96.67 -50.00 -90.00   54
 32  \w     30.00  57.00   0.50    0.20    --   96.67 -50.00  90.00   54
 33  \w    -27.00  68.00   0.50    0.20    --   41.08 -77.00 -33.00  190
 34  \w    -27.00  65.00   0.50    0.20    --   41.08 -68.00  85.00  184
 35  \w    -29.00  31.00   0.50    0.20    --   41.08 -25.00 120.00  120
 36  \w    -27.00  68.00   0.50    0.20    --   41.08 -77.00-147.00  190
 37  \w    -34.00  24.00   0.50    0.20    --   41.08 -12.00-180.00  116
 38  \w   -110.00 -14.00   0.50    0.20    --  -41.08 -77.00-120.00  192
 39  \w   -108.00 -18.00   0.50    0.20    --  -41.08 -64.00 -90.00  180
 40  \w   -110.00 -14.00   0.50    0.20    --  -41.08 -77.00   0.00  192
 41  \w   -109.00 -17.00   0.50    0.20    --  -41.08 -68.00  85.00  184
 42  \w   -108.00 -18.00   0.50    0.20    --  -41.08 -64.00 150.00  180
 43  \w   -110.00 -14.00   0.50    0.20    --  -41.08 -77.00 120.00  192
 44  \w   -108.00 -22.00   0.50    0.20    --  -41.08 -50.00   0.00  172
 45  \w   -107.00 -26.00   0.50    0.20    --  -41.08 -38.00-180.00  162
 46  \w   -151.00 -55.00   0.50    0.20    --  -82.50 -77.00-147.00  192
 47  \w   -151.00 -55.00   0.50    0.20    --  -82.50 -77.00 -33.00  192
;
_diffrn_measurement_device 'four-circle diffractometer'
_diffrn_measurement_device_type 'XtaLAB Synergy, Dualflex, HyPix3000'
_diffrn_measurement_method '\w scans'
_diffrn_orient_matrix_type 'CrysAlisPro convention (1999,Acta A55,543-557)'
_diffrn_orient_matrix_UB_11 -0.0118889000
_diffrn_orient_matrix_UB_12 -0.0570682000
_diffrn_orient_matrix_UB_13 0.0519260000
_diffrn_orient_matrix_UB_21 0.1383998000
_diffrn_orient_matrix_UB_22 -0.0324671000
_diffrn_orient_matrix_UB_23 -0.0272352000
_diffrn_orient_matrix_UB_31 0.0896869000
_diffrn_orient_matrix_UB_32 0.0425318000
_diffrn_orient_matrix_UB_33 0.0489333000
_diffrn_radiation_monochromator mirror
_diffrn_radiation_probe x-ray
_diffrn_radiation_type 'Cu K\a'
_diffrn_radiation_wavelength 1.54184
_diffrn_reflns_av_R_equivalents 0.0982
_diffrn_reflns_av_unetI/netI 0.0277
_diffrn_reflns_Laue_measured_fraction_full 0.999
_diffrn_reflns_Laue_measured_fraction_max 0.998
_diffrn_reflns_limit_h_max 11
_diffrn_reflns_limit_h_min -11
_diffrn_reflns_limit_k_max 23
_diffrn_reflns_limit_k_min -23
_diffrn_reflns_limit_l_max 24
_diffrn_reflns_limit_l_min -24
_diffrn_reflns_number 44160
_diffrn_reflns_point_group_measured_fraction_full 0.999
_diffrn_reflns_point_group_measured_fraction_max 0.998
_diffrn_reflns_theta_full 67.684
_diffrn_reflns_theta_max 68.186
_diffrn_reflns_theta_min 4.383
_diffrn_source 'micro-focus sealed X-ray tube'
_diffrn_source_type 'PhotonJet (Cu) X-ray Source'
_exptl_absorpt_coefficient_mu 0.890
_exptl_absorpt_correction_T_max 1.00000
_exptl_absorpt_correction_T_min 0.37609
_exptl_absorpt_correction_type multi-scan
_exptl_absorpt_process_details
;
CrysAlisPro 1.171.42.58a (Rigaku Oxford Diffraction, 2022)
Empirical absorption correction using spherical harmonics,
implemented in SCALE3 ABSPACK scaling algorithm.
;
_exptl_crystal_colour 'clear yellowish yellow'
_exptl_crystal_colour_lustre clear
_exptl_crystal_colour_modifier yellowish
_exptl_crystal_colour_primary yellow
_exptl_crystal_density_diffrn 1.491
_exptl_crystal_description needle
_exptl_crystal_F_000 1728
_exptl_crystal_preparation 'Crystal was prepared from ethylacetate'
_exptl_crystal_recrystallization_method 'crystal was prepared from ethyl acetate solvent'
_exptl_crystal_size_max 0.002
_exptl_crystal_size_mid 0.002
_exptl_crystal_size_min 0.001
_refine_diff_density_max 0.254
_refine_diff_density_min -0.234
_refine_diff_density_rms 0.044
_refine_ls_extinction_coef 0.00147(13)
_refine_ls_extinction_expression Fc^*^=kFc[1+0.001xFc^2^\l^3^/sin(2\q)]^-1/4^
_refine_ls_extinction_method 'SHELXL-2018/3 (Sheldrick 2018)'
_refine_ls_goodness_of_fit_ref 1.056
_refine_ls_hydrogen_treatment constr
_refine_ls_matrix_type full
_refine_ls_number_parameters 283
_refine_ls_number_reflns 3378
_refine_ls_number_restraints 0
_refine_ls_restrained_S_all 1.056
_refine_ls_R_factor_all 0.0372
_refine_ls_R_factor_gt 0.0361
_refine_ls_shift/su_max 0.001
_refine_ls_shift/su_mean 0.000
_refine_ls_structure_factor_coef Fsqd
_refine_ls_weighting_details 'w=1/[\s^2^(Fo^2^)+(0.0516P)^2^+1.7747P] where P=(Fo^2^+2Fc^2^)/3'
_refine_ls_weighting_scheme calc
_refine_ls_wR_factor_gt 0.0971
_refine_ls_wR_factor_ref 0.0982
_reflns_Friedel_coverage 0.000
_reflns_number_gt 3241
_reflns_number_total 3378
_reflns_threshold_expression 'I > 2\s(I)'
_cod_data_source_file d4nj00796d2.cif
_cod_data_source_block kskkc054_auto
_cod_depositor_comments 'Adding full bibliography for 7063084.cif.'
_cod_database_code 7063084
_shelx_shelxl_version_number 2018/3
_chemical_oxdiff_formula 'C H N O'
_chemical_oxdiff_usercomment 100K
_shelx_space_group_comment
;
The symmetry employed for this shelxl refinement is uniquely defined
by the following loop, which should always be used as a source of
symmetry information in preference to the above space-group names.
They are only intended as comments.
;
_shelx_estimated_absorpt_t_max 0.999
_shelx_estimated_absorpt_t_min 0.998
_olex2_refinement_description
;
1. Fixed Uiso
 At 1.2 times of:
  All C(H) groups, {H31A,H31B,H31C} of C31
 At 1.5 times of:
  {H30A,H30B,H30C} of C30
2.a Ternary CH refined with riding coordinates:
 C12(H12)
2.b Aromatic/amide H refined with riding coordinates:
 C15(H15), C17(H17), C3(H3), C24(H24), C18(H18), C23(H23), C21(H21), C16(H16),
 C20(H20), C2(H2)
2.c Idealised Me refined as rotating group:
 C31(H31A,H31B,H31C), C30(H30A,H30B,H30C)
;
_olex2_exptl_crystal_mounting_method 'crystal mounted fron rigako instrument'
_olex2_submission_original_sample_id SD10054
_olex2_submission_special_instructions 'No special instructions were received'
_oxdiff_exptl_absorpt_empirical_details
;
Empirical correction (ABSPACK) includes:
- Absorption correction using spherical harmonics
- Frame scaling
;
_oxdiff_exptl_absorpt_empirical_full_max 1.742
_oxdiff_exptl_absorpt_empirical_full_min 0.543

loop_
_space_group_symop_operation_xyz
'x, y, z'
'-x+1/2, -y, z+1/2'
'x+1/2, -y+1/2, -z'
'-x, y+1/2, -z+1/2'
'-x, -y, -z'
'x-1/2, y, -z-1/2'
'-x-1/2, y-1/2, z'
'x, -y-1/2, z-1/2'

loop_
_atom_site_label
_atom_site_type_symbol
_atom_site_fract_x
_atom_site_fract_y
_atom_site_fract_z
_atom_site_U_iso_or_equiv
_atom_site_adp_type
_atom_site_occupancy
_atom_site_site_symmetry_order
_atom_site_calc_flag
_atom_site_refinement_flags_posn
_atom_site_refinement_flags_adp
_atom_site_refinement_flags_occupancy
_atom_site_disorder_assembly
_atom_site_disorder_group
O5 O 0.10782(10) 0.00460(4) 0.85492(5) 0.0180(2) Uani 1 1 d . . . . .
O29 O -0.31370(11) -0.05321(5) 0.95178(5) 0.0251(2) Uani 1 1 d . . . . .
O28 O -0.11919(10) 0.15202(5) 1.00714(5) 0.0203(2) Uani 1 1 d . . . . .
O27 O -0.12842(12) 0.40450(5) 0.77529(5) 0.0287(3) Uani 1 1 d . . . . .
N9 N -0.21666(12) 0.04938(5) 0.98022(5) 0.0175(3) Uani 1 1 d . . . . .
N25 N -0.13324(12) 0.34530(6) 0.75629(6) 0.0197(3) Uani 1 1 d . . . . .
O26 O -0.19433(13) 0.32747(5) 0.70542(5) 0.0334(3) Uani 1 1 d . . . . .
N7 N -0.10036(12) -0.02327(5) 0.90481(5) 0.0174(3) Uani 1 1 d . . . . .
C10 C -0.10971(14) 0.09939(6) 0.97519(6) 0.0165(3) Uani 1 1 d . . . . .
C15 C 0.41341(14) 0.19884(6) 0.91537(6) 0.0161(3) Uani 1 1 d . . . . .
H15 H 0.337278 0.221799 0.937262 0.019 Uiso 1 1 calc R U . . .
C8 C -0.21778(14) -0.01162(7) 0.94610(6) 0.0185(3) Uani 1 1 d . . . . .
C14 C 0.38716(13) 0.13541(6) 0.88433(6) 0.0149(3) Uani 1 1 d . . . . .
C12 C 0.12153(13) 0.13720(6) 0.91810(6) 0.0142(3) Uani 1 1 d . . . . .
H12 H 0.152745 0.156648 0.961560 0.017 Uiso 1 1 calc R U . . .
C17 C 0.66272(14) 0.19493(7) 0.88188(7) 0.0192(3) Uani 1 1 d . . . . .
H17 H 0.755340 0.215120 0.881685 0.023 Uiso 1 1 calc R U . . .
C6 C 0.00558(14) 0.02464(6) 0.89796(6) 0.0159(3) Uani 1 1 d . . . . .
C3 C 0.34795(15) 0.00975(7) 0.81964(6) 0.0185(3) Uani 1 1 d . . . . .
H3 H 0.332350 -0.032337 0.797796 0.022 Uiso 1 1 calc R U . . .
C13 C 0.24938(14) 0.10361(6) 0.88522(6) 0.0151(3) Uani 1 1 d . . . . .
C4 C 0.23579(14) 0.04201(6) 0.85393(6) 0.0157(3) Uani 1 1 d . . . . .
C22 C -0.06252(14) 0.29362(6) 0.79715(7) 0.0164(3) Uani 1 1 d . . . . .
C19 C 0.06119(13) 0.19452(6) 0.87496(6) 0.0143(3) Uani 1 1 d . . . . .
C24 C 0.04312(13) 0.26017(6) 0.89952(6) 0.0168(3) Uani 1 1 d . . . . .
H24 H 0.073468 0.270589 0.943316 0.020 Uiso 1 1 calc R U . . .
C11 C 0.00679(13) 0.08434(6) 0.93062(6) 0.0155(3) Uani 1 1 d . . . . .
C18 C 0.64035(14) 0.13387(7) 0.85071(7) 0.0182(3) Uani 1 1 d . . . . .
H18 H 0.717960 0.112126 0.828743 0.022 Uiso 1 1 calc R U . . .
C23 C -0.01881(14) 0.31048(6) 0.86062(7) 0.0177(3) Uani 1 1 d . . . . .
H23 H -0.030836 0.355287 0.877161 0.021 Uiso 1 1 calc R U . . .
C21 C -0.04447(14) 0.22919(7) 0.77069(6) 0.0183(3) Uani 1 1 d . . . . .
H21 H -0.074628 0.219099 0.726796 0.022 Uiso 1 1 calc R U . . .
C1 C 0.50342(14) 0.10289(6) 0.85086(6) 0.0162(3) Uani 1 1 d . . . . .
C16 C 0.54804(14) 0.22735(7) 0.91404(6) 0.0178(3) Uani 1 1 d . . . . .
H16 H 0.563755 0.269764 0.935269 0.021 Uiso 1 1 calc R U . . .
C20 C 0.01864(14) 0.18011(6) 0.81000(6) 0.0173(3) Uani 1 1 d . . . . .
H20 H 0.033370 0.135832 0.792608 0.021 Uiso 1 1 calc R U . . .
C2 C 0.47946(14) 0.03994(7) 0.81828(6) 0.0180(3) Uani 1 1 d . . . . .
H2 H 0.556175 0.018631 0.795260 0.022 Uiso 1 1 calc R U . . .
C31 C -0.09030(15) -0.08832(7) 0.86922(7) 0.0214(3) Uani 1 1 d . . . . .
H31A H -0.091387 -0.079925 0.821340 0.026 Uiso 1 1 calc R U . . .
H31B H -0.172076 -0.117098 0.881236 0.026 Uiso 1 1 calc R U . . .
H31C H -0.000722 -0.111249 0.881381 0.026 Uiso 1 1 calc R U . . .
C30 C -0.34234(15) 0.06517(7) 1.02170(7) 0.0217(3) Uani 1 1 d . . . . .
H30A H -0.311104 0.089553 1.061515 0.033 Uiso 1 1 calc R U . . .
H30B H -0.390178 0.022880 1.034633 0.033 Uiso 1 1 calc R U . . .
H30C H -0.409381 0.093587 0.996568 0.033 Uiso 1 1 calc R U . . .

loop_
_atom_site_aniso_label
_atom_site_aniso_U_11
_atom_site_aniso_U_22
_atom_site_aniso_U_33
_atom_site_aniso_U_23
_atom_site_aniso_U_13
_atom_site_aniso_U_12
O5 0.0156(5) 0.0185(5) 0.0201(5) -0.0031(4) 0.0035(4) -0.0028(4)
O29 0.0202(5) 0.0250(5) 0.0301(5) 0.0001(4) 0.0045(4) -0.0076(4)
O28 0.0198(5) 0.0218(5) 0.0192(5) -0.0032(4) 0.0023(4) -0.0001(4)
O27 0.0390(6) 0.0162(5) 0.0309(6) 0.0017(4) -0.0036(5) 0.0032(4)
N9 0.0148(6) 0.0196(6) 0.0181(5) 0.0022(4) 0.0016(4) -0.0004(4)
N25 0.0180(6) 0.0188(6) 0.0222(6) 0.0037(5) 0.0001(5) -0.0004(4)
O26 0.0401(7) 0.0273(6) 0.0329(6) 0.0027(5) -0.0190(5) 0.0002(5)
N7 0.0158(5) 0.0171(5) 0.0194(6) 0.0008(4) 0.0010(4) -0.0026(4)
C10 0.0151(6) 0.0186(6) 0.0159(6) 0.0037(5) -0.0026(5) 0.0005(5)
C15 0.0157(6) 0.0180(6) 0.0147(6) 0.0011(5) 0.0000(5) 0.0015(5)
C8 0.0173(7) 0.0208(7) 0.0173(6) 0.0042(5) -0.0014(5) -0.0002(5)
C14 0.0150(6) 0.0166(6) 0.0133(6) 0.0036(5) -0.0011(5) 0.0011(5)
C12 0.0132(6) 0.0147(6) 0.0147(6) -0.0001(5) -0.0002(5) -0.0004(5)
C17 0.0152(6) 0.0228(7) 0.0197(6) 0.0046(5) -0.0019(5) -0.0033(5)
C6 0.0145(6) 0.0182(6) 0.0151(6) 0.0023(5) -0.0013(5) 0.0001(5)
C3 0.0214(7) 0.0165(6) 0.0175(6) -0.0016(5) 0.0010(5) 0.0002(5)
C13 0.0158(6) 0.0160(6) 0.0135(6) 0.0022(5) -0.0005(5) 0.0024(5)
C4 0.0135(6) 0.0172(6) 0.0165(6) 0.0022(5) -0.0004(5) -0.0027(5)
C22 0.0126(6) 0.0167(6) 0.0200(6) 0.0028(5) 0.0012(5) -0.0007(5)
C19 0.0102(6) 0.0162(6) 0.0163(6) 0.0006(5) 0.0020(5) -0.0009(5)
C24 0.0153(6) 0.0185(6) 0.0167(6) -0.0020(5) -0.0010(5) -0.0009(5)
C11 0.0148(6) 0.0166(6) 0.0151(6) 0.0021(5) -0.0017(5) -0.0007(5)
C18 0.0145(6) 0.0220(7) 0.0180(6) 0.0031(5) 0.0014(5) 0.0021(5)
C23 0.0166(6) 0.0150(6) 0.0215(7) -0.0012(5) 0.0001(5) -0.0013(5)
C21 0.0184(6) 0.0214(7) 0.0151(6) -0.0005(5) -0.0006(5) -0.0001(5)
C1 0.0169(6) 0.0182(6) 0.0135(6) 0.0036(5) 0.0000(5) 0.0016(5)
C16 0.0194(6) 0.0173(6) 0.0168(6) 0.0013(5) -0.0024(5) -0.0022(5)
C20 0.0185(6) 0.0156(6) 0.0179(6) -0.0022(5) 0.0014(5) 0.0006(5)
C2 0.0174(6) 0.0189(6) 0.0178(6) 0.0012(5) 0.0035(5) 0.0031(5)
C31 0.0208(7) 0.0186(7) 0.0250(7) -0.0025(5) 0.0010(5) -0.0037(5)
C30 0.0167(7) 0.0272(7) 0.0211(7) 0.0037(6) 0.0049(5) 0.0016(5)

loop_
_atom_type_symbol
_atom_type_description
_atom_type_scat_dispersion_real
_atom_type_scat_dispersion_imag
_atom_type_scat_source
C C 0.0181 0.0091 'International Tables Vol C Tables 4.2.6.8 and 6.1.1.4'
H H 0.0000 0.0000 'International Tables Vol C Tables 4.2.6.8 and 6.1.1.4'
N N 0.0311 0.0180 'International Tables Vol C Tables 4.2.6.8 and 6.1.1.4'
O O 0.0492 0.0322 'International Tables Vol C Tables 4.2.6.8 and 6.1.1.4'

loop_
_geom_angle_atom_site_label_1
_geom_angle_atom_site_label_2
_geom_angle_atom_site_label_3
_geom_angle
_geom_angle_site_symmetry_1
_geom_angle_site_symmetry_3
_geom_angle_publ_flag
C6 O5 C4 117.14(10) . . ?
C10 N9 C30 117.19(11) . . ?
C8 N9 C10 125.30(11) . . ?
C8 N9 C30 117.38(11) . . ?
O27 N25 C22 117.85(11) . . ?
O26 N25 O27 123.41(11) . . ?
O26 N25 C22 118.74(11) . . ?
C8 N7 C31 119.00(11) . . ?
C6 N7 C8 120.76(11) . . ?
C6 N7 C31 120.24(11) . . ?
O28 C10 N9 120.31(12) . . ?
O28 C10 C11 123.89(12) . . ?
N9 C10 C11 115.80(11) . . ?
C14 C15 H15 119.7 . . ?
C16 C15 H15 119.7 . . ?
C16 C15 C14 120.57(12) . . ?
O29 C8 N9 122.85(12) . . ?
O29 C8 N7 121.43(12) . . ?
N9 C8 N7 115.72(11) . . ?
C15 C14 C13 122.38(11) . . ?
C15 C14 C1 118.23(12) . . ?
C1 C14 C13 119.39(11) . . ?
C13 C12 H12 108.8 . . ?
C13 C12 C19 111.18(10) . . ?
C19 C12 H12 108.8 . . ?
C11 C12 H12 108.8 . . ?
C11 C12 C13 109.13(10) . . ?
C11 C12 C19 110.04(10) . . ?
C18 C17 H17 120.2 . . ?
C18 C17 C16 119.65(12) . . ?
C16 C17 H17 120.2 . . ?
O5 C6 N7 111.81(11) . . ?
O5 C6 C11 124.37(12) . . ?
C11 C6 N7 123.81(12) . . ?
C4 C3 H3 120.6 . . ?
C2 C3 H3 120.6 . . ?
C2 C3 C4 118.78(12) . . ?
C14 C13 C12 121.35(11) . . ?
C4 C13 C14 117.68(12) . . ?
C4 C13 C12 120.96(11) . . ?
O5 C4 C3 113.69(11) . . ?
C13 C4 O5 122.43(11) . . ?
C13 C4 C3 123.86(12) . . ?
C23 C22 N25 119.06(11) . . ?
C23 C22 C21 122.68(12) . . ?
C21 C22 N25 118.25(11) . . ?
C24 C19 C12 121.69(11) . . ?
C24 C19 C20 119.14(11) . . ?
C20 C19 C12 119.13(11) . . ?
C19 C24 H24 119.7 . . ?
C23 C24 C19 120.70(12) . . ?
C23 C24 H24 119.7 . . ?
C10 C11 C12 119.66(11) . . ?
C6 C11 C10 118.59(12) . . ?
C6 C11 C12 121.63(12) . . ?
C17 C18 H18 119.5 . . ?
C17 C18 C1 120.93(12) . . ?
C1 C18 H18 119.5 . . ?
C22 C23 C24 118.26(12) . . ?
C22 C23 H23 120.9 . . ?
C24 C23 H23 120.9 . . ?
C22 C21 H21 121.0 . . ?
C20 C21 C22 118.09(12) . . ?
C20 C21 H21 121.0 . . ?
C18 C1 C14 119.44(12) . . ?
C18 C1 C2 121.15(12) . . ?
C2 C1 C14 119.41(12) . . ?
C15 C16 C17 121.17(12) . . ?
C15 C16 H16 119.4 . . ?
C17 C16 H16 119.4 . . ?
C19 C20 H20 119.4 . . ?
C21 C20 C19 121.11(12) . . ?
C21 C20 H20 119.4 . . ?
C3 C2 C1 120.86(12) . . ?
C3 C2 H2 119.6 . . ?
C1 C2 H2 119.6 . . ?
N7 C31 H31A 109.5 . . ?
N7 C31 H31B 109.5 . . ?
N7 C31 H31C 109.5 . . ?
H31A C31 H31B 109.5 . . ?
H31A C31 H31C 109.5 . . ?
H31B C31 H31C 109.5 . . ?
N9 C30 H30A 109.5 . . ?
N9 C30 H30B 109.5 . . ?
N9 C30 H30C 109.5 . . ?
H30A C30 H30B 109.5 . . ?
H30A C30 H30C 109.5 . . ?
H30B C30 H30C 109.5 . . ?

loop_
_geom_bond_atom_site_label_1
_geom_bond_atom_site_label_2
_geom_bond_distance
_geom_bond_site_symmetry_2
_geom_bond_publ_flag
O5 C6 1.3478(16) . ?
O5 C4 1.4015(15) . ?
O29 C8 1.2175(16) . ?
O28 C10 1.2239(16) . ?
O27 N25 1.2282(15) . ?
N9 C10 1.4047(17) . ?
N9 C8 1.3847(17) . ?
N9 C30 1.4723(17) . ?
N25 O26 1.2247(16) . ?
N25 C22 1.4661(16) . ?
N7 C8 1.3938(17) . ?
N7 C6 1.3724(17) . ?
N7 C31 1.4717(17) . ?
C10 C11 1.4400(18) . ?
C15 H15 0.9500 . ?
C15 C14 1.4187(18) . ?
C15 C16 1.3744(18) . ?
C14 C13 1.4282(18) . ?
C14 C1 1.4280(18) . ?
C12 H12 1.0000 . ?
C12 C13 1.5153(17) . ?
C12 C19 1.5322(17) . ?
C12 C11 1.5134(17) . ?
C17 H17 0.9500 . ?
C17 C18 1.3730(19) . ?
C17 C16 1.4036(19) . ?
C6 C11 1.3478(18) . ?
C3 H3 0.9500 . ?
C3 C4 1.4049(19) . ?
C3 C2 1.3620(19) . ?
C13 C4 1.3735(18) . ?
C22 C23 1.3841(19) . ?
C22 C21 1.3869(18) . ?
C19 C24 1.3950(18) . ?
C19 C20 1.3980(18) . ?
C24 H24 0.9500 . ?
C24 C23 1.3895(19) . ?
C18 H18 0.9500 . ?
C18 C1 1.4139(18) . ?
C23 H23 0.9500 . ?
C21 H21 0.9500 . ?
C21 C20 1.3818(19) . ?
C1 C2 1.4208(18) . ?
C16 H16 0.9500 . ?
C20 H20 0.9500 . ?
C2 H2 0.9500 . ?
C31 H31A 0.9800 . ?
C31 H31B 0.9800 . ?
C31 H31C 0.9800 . ?
C30 H30A 0.9800 . ?
C30 H30B 0.9800 . ?
C30 H30C 0.9800 . ?

loop_
_geom_torsion_atom_site_label_1
_geom_torsion_atom_site_label_2
_geom_torsion_atom_site_label_3
_geom_torsion_atom_site_label_4
_geom_torsion
_geom_torsion_site_symmetry_1
_geom_torsion_site_symmetry_2
_geom_torsion_site_symmetry_3
_geom_torsion_site_symmetry_4
_geom_torsion_publ_flag
O5 C6 C11 C10 179.89(11) . . . . ?
O5 C6 C11 C12 4.01(19) . . . . ?
O28 C10 C11 C12 -3.93(19) . . . . ?
O28 C10 C11 C6 -179.89(12) . . . . ?
O27 N25 C22 C23 12.61(18) . . . . ?
O27 N25 C22 C21 -168.49(12) . . . . ?
N9 C10 C11 C12 175.60(10) . . . . ?
N9 C10 C11 C6 -0.37(17) . . . . ?
N25 C22 C23 C24 177.61(11) . . . . ?
N25 C22 C21 C20 -178.24(11) . . . . ?
O26 N25 C22 C23 -167.07(12) . . . . ?
O26 N25 C22 C21 11.83(18) . . . . ?
N7 C6 C11 C10 -0.33(19) . . . . ?
N7 C6 C11 C12 -176.21(11) . . . . ?
C10 N9 C8 O29 -179.42(12) . . . . ?
C10 N9 C8 N7 1.27(18) . . . . ?
C15 C14 C13 C12 1.72(18) . . . . ?
C15 C14 C13 C4 -179.66(11) . . . . ?
C15 C14 C1 C18 1.19(18) . . . . ?
C15 C14 C1 C2 -178.83(11) . . . . ?
C8 N9 C10 O28 179.40(12) . . . . ?
C8 N9 C10 C11 -0.14(18) . . . . ?
C8 N7 C6 O5 -178.64(11) . . . . ?
C8 N7 C6 C11 1.55(19) . . . . ?
C14 C15 C16 C17 0.29(19) . . . . ?
C14 C13 C4 O5 176.35(11) . . . . ?
C14 C13 C4 C3 -1.99(18) . . . . ?
C14 C1 C2 C3 -1.20(19) . . . . ?
C12 C13 C4 O5 -5.03(18) . . . . ?
C12 C13 C4 C3 176.63(12) . . . . ?
C12 C19 C24 C23 -176.58(11) . . . . ?
C12 C19 C20 C21 175.99(11) . . . . ?
C17 C18 C1 C14 -0.46(19) . . . . ?
C17 C18 C1 C2 179.56(12) . . . . ?
C6 O5 C4 C3 166.34(11) . . . . ?
C6 O5 C4 C13 -12.16(17) . . . . ?
C6 N7 C8 O29 178.76(12) . . . . ?
C6 N7 C8 N9 -1.92(17) . . . . ?
C13 C14 C1 C18 -179.14(11) . . . . ?
C13 C14 C1 C2 0.84(18) . . . . ?
C13 C12 C19 C24 -125.91(12) . . . . ?
C13 C12 C19 C20 56.29(15) . . . . ?
C13 C12 C11 C10 165.07(11) . . . . ?
C13 C12 C11 C6 -19.09(16) . . . . ?
C4 O5 C6 N7 -167.01(10) . . . . ?
C4 O5 C6 C11 12.80(17) . . . . ?
C4 C3 C2 C1 0.00(19) . . . . ?
C22 C21 C20 C19 0.97(19) . . . . ?
C19 C12 C13 C14 76.30(14) . . . . ?
C19 C12 C13 C4 -102.28(13) . . . . ?
C19 C12 C11 C10 -72.68(14) . . . . ?
C19 C12 C11 C6 103.16(14) . . . . ?
C19 C24 C23 C22 0.30(19) . . . . ?
C24 C19 C20 C21 -1.87(19) . . . . ?
C11 C12 C13 C14 -162.14(11) . . . . ?
C11 C12 C13 C4 19.28(15) . . . . ?
C11 C12 C19 C24 113.06(13) . . . . ?
C11 C12 C19 C20 -64.74(14) . . . . ?
C18 C17 C16 C15 0.5(2) . . . . ?
C18 C1 C2 C3 178.78(12) . . . . ?
C23 C22 C21 C20 0.6(2) . . . . ?
C21 C22 C23 C24 -1.2(2) . . . . ?
C1 C14 C13 C12 -177.93(11) . . . . ?
C1 C14 C13 C4 0.69(18) . . . . ?
C16 C15 C14 C13 179.23(12) . . . . ?
C16 C15 C14 C1 -1.11(18) . . . . ?
C16 C17 C18 C1 -0.38(19) . . . . ?
C20 C19 C24 C23 1.22(19) . . . . ?
C2 C3 C4 O5 -176.79(11) . . . . ?
C2 C3 C4 C13 1.7(2) . . . . ?
C31 N7 C8 O29 -2.13(19) . . . . ?
C31 N7 C8 N9 177.19(11) . . . . ?
C31 N7 C6 O5 2.26(16) . . . . ?
C31 N7 C6 C11 -177.55(12) . . . . ?
C30 N9 C10 O28 3.74(17) . . . . ?
C30 N9 C10 C11 -175.80(11) . . . . ?
C30 N9 C8 O29 -3.77(19) . . . . ?
C30 N9 C8 N7 176.92(11) . . . . ?
